data_4071811
loop_
_publ_author_name
'Jim\'enez, M. Victoria'
'Rangel-Salas, I. Idalia'
'Lahoz, Fernando J.'
'Oro, Luis A.'

_publ_section_title
;
 C&#x2212;C Formation and C&#x2212;O Cleavage Reactions on Hemilabile
 Arene&#x2212;Phosphine Ligands in Route to \h5-Cyclohexadienyl Iridium
 Compounds&#x00A7;
;
_journal_issue 16
_journal_name_full Organometallics
_journal_page_first 4229
_journal_paper_doi 10.1021/om800402n
_journal_volume 27
_journal_year 2008
_chemical_formula_moiety 'C18 H30 Ir O P, C6 H6 O'
_chemical_formula_sum 'C24 H36 Ir O2 P'
_chemical_formula_weight 579.72
_chemical_name_systematic
; 
 ? 
;
_space_group_IT_number 14
_symmetry_cell_setting monoclinic
_symmetry_space_group_name_Hall '-P 2yn'
_symmetry_space_group_name_H-M 'P 1 21/n 1'
_atom_sites_solution_hydrogens geom
_atom_sites_solution_primary direct
_atom_sites_solution_secondary difmap
_audit_creation_method SHELXL-97
_cell_angle_alpha 90.00
_cell_angle_beta 102.4410(10)
_cell_angle_gamma 90.00
_cell_formula_units_Z 4
_cell_length_a 7.9252(6)
_cell_length_b 29.893(2)
_cell_length_c 9.7153(7)
_cell_measurement_reflns_used 12690
_cell_measurement_temperature 100(2)
_cell_measurement_theta_max 27.035
_cell_measurement_theta_min 2.252
_cell_volume 2247.6(3)
_computing_cell_refinement 'SAINT+ v. 6.22 (Bruker AXS, 2001)'
_computing_data_collection 'SMART v. 5.625 (Bruker AXS, 2001)'
_computing_data_reduction 'SAINT+ v. 6.22 (Bruker AXS, 2001)'
_computing_molecular_graphics 'XP, SHELXTL v. 6.10 (Bruker, 2000)'
_computing_publication_material 'XCIF, SHELXTL v. 6.10 (Bruker, 2000)'
_computing_structure_refinement 'SHELXL-97 (Sheldrick, 1997)'
_computing_structure_solution 'SHELXS-97 (Sheldrick, 1990)'
_diffrn_ambient_temperature 100(2)
_diffrn_detector_area_resol_mean 8.26
_diffrn_measured_fraction_theta_full 0.998
_diffrn_measured_fraction_theta_max 0.998
_diffrn_measurement_device_type 'Bruker SMART APEX CCD system'
_diffrn_measurement_method '\w rotations with narrow frames'
_diffrn_radiation_monochromator graphite
_diffrn_radiation_source 'fine-focus sealed tube'
_diffrn_radiation_type MoK\a
_diffrn_radiation_wavelength 0.71073
_diffrn_reflns_av_R_equivalents 0.0320
_diffrn_reflns_av_sigmaI/netI 0.0232
_diffrn_reflns_limit_h_max 10
_diffrn_reflns_limit_h_min -10
_diffrn_reflns_limit_k_max 37
_diffrn_reflns_limit_k_min -38
_diffrn_reflns_limit_l_max 12
_diffrn_reflns_limit_l_min -12
_diffrn_reflns_number 26188
_diffrn_reflns_theta_full 27.06
_diffrn_reflns_theta_max 27.06
_diffrn_reflns_theta_min 1.36
_diffrn_standards_number 'no decay'
_exptl_absorpt_coefficient_mu 6.028
_exptl_absorpt_correction_T_max 0.585
_exptl_absorpt_correction_T_min 0.197
_exptl_absorpt_correction_type multi-scan
_exptl_absorpt_process_details
; SADABS: Area-Detector Absorption Correction. Bruker-AXS 
  within SAINT+ package, v. 6.22 (2001).
;
_exptl_crystal_colour 'pale yellow'
_exptl_crystal_density_diffrn 1.713
_exptl_crystal_density_method 'not measured'
_exptl_crystal_description prism
_exptl_crystal_F_000 1152
_exptl_crystal_size_max 0.299
_exptl_crystal_size_mid 0.247
_exptl_crystal_size_min 0.089
_refine_diff_density_max 0.769
_refine_diff_density_min -0.717
_refine_diff_density_rms 0.094
_refine_ls_extinction_method none
_refine_ls_goodness_of_fit_ref 1.100
_refine_ls_hydrogen_treatment mixed
_refine_ls_matrix_type full
_refine_ls_number_parameters 397
_refine_ls_number_reflns 4933
_refine_ls_number_restraints 0
_refine_ls_restrained_S_all 1.100
_refine_ls_R_factor_all 0.0212
_refine_ls_R_factor_gt 0.0190
_refine_ls_shift/su_max 0.026
_refine_ls_shift/su_mean 0.003
_refine_ls_structure_factor_coef Fsqd
_refine_ls_weighting_details 'calc w=1/[\s^2^(Fo^2^)+(0.0182P)^2^+1.8223P] where P=(Fo^2^+2Fc^2^)/3'
_refine_ls_weighting_scheme calc
_refine_ls_wR_factor_gt 0.0430
_refine_ls_wR_factor_ref 0.0437
_reflns_number_gt 4629
_reflns_number_total 4933
_reflns_threshold_expression >2sigma(I)
_cod_data_source_file om800402n-file003.cif
_cod_data_source_block compound_7
_cod_original_sg_symbol_H-M P21/n
_cod_database_code 4071811

loop_
_symmetry_equiv_pos_as_xyz
'x, y, z'
'-x+1/2, y+1/2, -z+1/2'
'-x, -y, -z'
'x-1/2, -y-1/2, z-1/2'

loop_
_atom_site_label
_atom_site_type_symbol
_atom_site_fract_x
_atom_site_fract_y
_atom_site_fract_z
_atom_site_U_iso_or_equiv
_atom_site_adp_type
_atom_site_occupancy
_atom_site_symmetry_multiplicity
_atom_site_calc_flag
Ir Ir 0.870236(12) 0.178557(3) 0.412935(10) 0.01033(4) Uani 1 1 d
P P 0.82766(8) 0.12148(2) 0.55793(7) 0.01078(13) Uani 1 1 d
O1 O 0.8759(2) 0.29580(6) 0.42264(19) 0.0193(4) Uani 1 1 d
O2 O 0.2018(3) 0.16327(7) 0.0792(2) 0.0214(5) Uani 1 1 d
H31 H 0.249(6) 0.1751(12) 0.039(4) 0.037(13) Uiso 1 1 d
C1 C 0.8133(4) 0.25967(9) 0.3650(3) 0.0172(6) Uani 1 1 d
C2 C 0.6696(4) 0.23680(9) 0.3998(3) 0.0168(6) Uani 1 1 d
H2 H 0.617(4) 0.2484(10) 0.469(3) 0.014(7) Uiso 1 1 d
C3 C 0.5940(4) 0.19936(10) 0.3209(3) 0.0189(6) Uani 1 1 d
H3 H 0.490(4) 0.1875(9) 0.341(3) 0.012(7) Uiso 1 1 d
C4 C 0.6600(4) 0.18139(9) 0.2090(3) 0.0201(6) Uani 1 1 d
H4 H 0.606(4) 0.1590(11) 0.161(3) 0.021(8) Uiso 1 1 d
C5 C 0.8156(4) 0.19862(10) 0.1865(3) 0.0191(6) Uani 1 1 d
H5 H 0.868(4) 0.1868(11) 0.129(4) 0.022(9) Uiso 1 1 d
C6 C 0.8965(4) 0.23464(9) 0.2699(3) 0.0165(5) Uani 1 1 d
H6 H 0.991(4) 0.2435(10) 0.260(3) 0.018(8) Uiso 1 1 d
C10 C 1.1167(4) 0.19035(11) 0.5398(3) 0.0185(6) Uani 1 1 d
H10A H 1.133(4) 0.1785(10) 0.631(4) 0.027(10) Uiso 1 1 d
H10B H 1.143(4) 0.2201(11) 0.535(3) 0.014(7) Uiso 1 1 d
C11 C 1.1304(3) 0.16106(10) 0.4270(3) 0.0171(6) Uani 1 1 d
H11A H 1.157(4) 0.1303(11) 0.445(3) 0.023(8) Uiso 1 1 d
H11B H 1.168(5) 0.1695(11) 0.354(4) 0.028(9) Uiso 1 1 d
C12 C 1.0274(3) 0.09833(9) 0.6615(3) 0.0166(5) Uani 1 1 d
H12 H 1.059(4) 0.1100(11) 0.752(3) 0.025(9) Uiso 1 1 d
C13 C 1.1350(4) 0.06929(11) 0.6275(4) 0.0258(7) Uani 1 1 d
H13A H 1.114(4) 0.0555(11) 0.540(4) 0.023(8) Uiso 1 1 d
H13B H 1.235(5) 0.0616(11) 0.685(4) 0.029(9) Uiso 1 1 d
C14 C 0.7260(3) 0.13999(9) 0.7080(3) 0.0146(5) Uani 1 1 d
C15 C 0.7208(4) 0.10314(11) 0.8164(3) 0.0245(7) Uani 1 1 d
H15C H 0.824(4) 0.0874(11) 0.842(4) 0.026(9) Uiso 1 1 d
H15B H 0.688(4) 0.1147(11) 0.899(4) 0.030(9) Uiso 1 1 d
H15A H 0.625(5) 0.0800(13) 0.780(4) 0.041(10) Uiso 1 1 d
C16 C 0.5424(4) 0.15770(11) 0.6558(3) 0.0192(6) Uani 1 1 d
H16B H 0.465(5) 0.1351(13) 0.608(4) 0.045(11) Uiso 1 1 d
H16A H 0.535(5) 0.1797(11) 0.584(4) 0.025(9) Uiso 1 1 d
H16C H 0.501(4) 0.1695(10) 0.737(4) 0.021(8) Uiso 1 1 d
C17 C 0.8360(4) 0.17912(10) 0.7818(3) 0.0211(6) Uani 1 1 d
H17B H 0.952(4) 0.1688(10) 0.832(4) 0.024(8) Uiso 1 1 d
H17A H 0.781(4) 0.1911(11) 0.848(4) 0.023(8) Uiso 1 1 d
H17C H 0.856(5) 0.2020(13) 0.715(4) 0.044(11) Uiso 1 1 d
C18 C 0.7109(3) 0.07120(9) 0.4629(3) 0.0141(5) Uani 1 1 d
C19 C 0.7917(4) 0.06134(10) 0.3358(3) 0.0186(6) Uani 1 1 d
H19A H 0.909(5) 0.0544(12) 0.363(4) 0.032(9) Uiso 1 1 d
H19C H 0.732(4) 0.0364(11) 0.291(3) 0.022(8) Uiso 1 1 d
H19B H 0.774(4) 0.0858(11) 0.273(3) 0.019(8) Uiso 1 1 d
C20 C 0.5195(4) 0.08114(10) 0.4044(3) 0.0194(6) Uani 1 1 d
H20A H 0.498(4) 0.1062(12) 0.351(3) 0.025(9) Uiso 1 1 d
H20B H 0.475(4) 0.0574(12) 0.335(4) 0.029(9) Uiso 1 1 d
H20C H 0.451(5) 0.0825(12) 0.477(4) 0.038(10) Uiso 1 1 d
C21 C 0.7248(4) 0.02897(10) 0.5538(3) 0.0226(6) Uani 1 1 d
H21A H 0.662(4) 0.0052(11) 0.491(3) 0.026(9) Uiso 1 1 d
H21B H 0.674(5) 0.0319(14) 0.628(5) 0.051(12) Uiso 1 1 d
H21C H 0.843(5) 0.0194(12) 0.589(4) 0.037(10) Uiso 1 1 d
C31 C 0.2194(3) 0.11863(9) 0.0674(3) 0.0148(5) Uani 1 1 d
C32 C 0.3372(4) 0.09943(10) -0.0024(3) 0.0182(6) Uani 1 1 d
H32 H 0.402(4) 0.1151(11) -0.040(3) 0.018(8) Uiso 1 1 d
C33 C 0.3510(4) 0.05333(10) -0.0091(3) 0.0215(6) Uani 1 1 d
H33 H 0.423(4) 0.0405(9) -0.053(3) 0.006(7) Uiso 1 1 d
C34 C 0.2472(4) 0.02575(10) 0.0518(3) 0.0241(6) Uani 1 1 d
H34 H 0.257(4) -0.0048(11) 0.047(3) 0.021(8) Uiso 1 1 d
C35 C 0.1281(4) 0.04503(10) 0.1195(3) 0.0235(6) Uani 1 1 d
H35 H 0.059(5) 0.0253(12) 0.158(4) 0.033(10) Uiso 1 1 d
C36 C 0.1146(4) 0.09058(10) 0.1287(3) 0.0195(6) Uani 1 1 d
H36 H 0.036(4) 0.1037(11) 0.169(3) 0.023(8) Uiso 1 1 d

loop_
_atom_site_aniso_label
_atom_site_aniso_U_11
_atom_site_aniso_U_22
_atom_site_aniso_U_33
_atom_site_aniso_U_23
_atom_site_aniso_U_13
_atom_site_aniso_U_12
Ir 0.01142(6) 0.00877(6) 0.01043(6) 0.00012(4) 0.00152(4) -0.00039(4)
P 0.0107(3) 0.0097(3) 0.0120(3) 0.0007(2) 0.0025(2) 0.0007(2)
O1 0.0286(11) 0.0096(9) 0.0215(10) -0.0011(7) 0.0092(9) -0.0026(8)
O2 0.0240(11) 0.0189(11) 0.0241(11) 0.0027(9) 0.0113(9) 0.0007(9)
C1 0.0233(14) 0.0124(13) 0.0151(13) 0.0056(10) 0.0025(11) 0.0039(11)
C2 0.0180(14) 0.0132(13) 0.0189(14) 0.0021(11) 0.0035(11) 0.0058(11)
C3 0.0154(14) 0.0164(14) 0.0227(15) 0.0049(11) -0.0008(11) 0.0031(11)
C4 0.0273(16) 0.0133(14) 0.0151(14) -0.0003(11) -0.0060(12) 0.0013(12)
C5 0.0300(16) 0.0155(14) 0.0108(13) 0.0024(11) 0.0024(12) 0.0052(12)
C6 0.0215(15) 0.0136(13) 0.0155(13) 0.0047(11) 0.0068(11) 0.0016(12)
C10 0.0138(13) 0.0193(15) 0.0206(15) 0.0008(12) -0.0003(11) -0.0053(11)
C11 0.0113(13) 0.0211(15) 0.0200(15) 0.0031(12) 0.0060(11) 0.0010(11)
C12 0.0155(13) 0.0199(14) 0.0139(13) 0.0049(11) 0.0022(11) 0.0000(11)
C13 0.0226(16) 0.0231(16) 0.0283(17) 0.0006(13) -0.0021(13) 0.0061(13)
C14 0.0143(13) 0.0187(14) 0.0119(12) -0.0009(10) 0.0056(10) 0.0016(10)
C15 0.0313(18) 0.0259(17) 0.0201(15) 0.0058(13) 0.0138(13) 0.0073(14)
C16 0.0168(14) 0.0219(16) 0.0195(15) -0.0025(12) 0.0049(12) 0.0038(12)
C17 0.0201(15) 0.0250(16) 0.0180(15) -0.0082(12) 0.0038(12) -0.0033(12)
C18 0.0154(13) 0.0096(12) 0.0175(13) -0.0009(10) 0.0040(10) -0.0005(10)
C19 0.0231(16) 0.0151(14) 0.0198(15) -0.0056(12) 0.0090(12) -0.0021(12)
C20 0.0173(14) 0.0157(15) 0.0236(15) -0.0027(12) 0.0012(12) -0.0031(11)
C21 0.0276(17) 0.0141(15) 0.0265(16) 0.0028(12) 0.0066(13) -0.0045(12)
C31 0.0154(13) 0.0144(13) 0.0131(13) 0.0002(10) -0.0002(10) 0.0003(10)
C32 0.0162(13) 0.0191(15) 0.0191(14) 0.0001(11) 0.0035(11) -0.0039(11)
C33 0.0244(15) 0.0191(15) 0.0216(15) -0.0011(12) 0.0065(12) 0.0023(12)
C34 0.0335(17) 0.0138(15) 0.0242(16) 0.0004(12) 0.0042(13) -0.0013(13)
C35 0.0235(15) 0.0222(16) 0.0245(16) 0.0046(12) 0.0045(13) -0.0064(12)
C36 0.0150(14) 0.0266(16) 0.0176(14) 0.0016(12) 0.0048(11) -0.0005(12)

loop_
_atom_type_symbol
_atom_type_description
_atom_type_scat_dispersion_real
_atom_type_scat_dispersion_imag
_atom_type_scat_source
C C 0.0033 0.0016 'International Tables Vol C Tables 4.2.6.8 and 6.1.1.4'
H H 0.0000 0.0000 'International Tables Vol C Tables 4.2.6.8 and 6.1.1.4'
O O 0.0106 0.0060 'International Tables Vol C Tables 4.2.6.8 and 6.1.1.4'
P P 0.1023 0.0942 'International Tables Vol C Tables 4.2.6.8 and 6.1.1.4'
Ir Ir -1.4442 7.9887 'International Tables Vol C Tables 4.2.6.8 and 6.1.1.4'

loop_
_geom_angle_atom_site_label_1
_geom_angle_atom_site_label_2
_geom_angle_atom_site_label_3
_geom_angle
C10 Ir C11 39.61(11)
C10 Ir C6 92.28(12)
C11 Ir C6 90.32(11)
C10 Ir C5 119.42(12)
C11 Ir C5 96.32(11)
C6 Ir C5 37.12(10)
C10 Ir C3 151.85(12)
C11 Ir C3 160.78(11)
C6 Ir C3 76.01(11)
C5 Ir C3 64.63(11)
C10 Ir P 90.33(9)
C11 Ir P 92.71(8)
C6 Ir P 176.94(8)
C5 Ir P 141.83(8)
C3 Ir P 100.94(8)
C10 Ir C4 155.25(12)
C11 Ir C4 125.70(11)
C6 Ir C4 65.19(11)
C5 Ir C4 35.88(11)
C3 Ir C4 35.98(11)
P Ir C4 112.53(8)
C10 Ir C2 116.18(11)
C11 Ir C2 146.40(11)
C6 Ir C2 63.77(10)
C5 Ir C2 76.20(10)
C3 Ir C2 35.70(10)
P Ir C2 113.58(7)
C4 Ir C2 64.42(10)
C10 Ir C1 93.11(11)
C11 Ir C1 112.93(11)
C6 Ir C1 35.33(9)
C5 Ir C1 64.23(10)
C3 Ir C1 62.53(10)
P Ir C1 142.90(6)
C4 Ir C1 74.62(10)
C2 Ir C1 34.24(9)
C12 P C14 98.58(12)
C12 P C18 104.05(13)
C14 P C18 111.23(12)
C12 P Ir 113.50(9)
C14 P Ir 113.61(9)
C18 P Ir 114.41(9)
C31 O2 H31 112(3)
O1 C1 C2 123.9(2)
O1 C1 C6 122.2(3)
C2 C1 C6 113.4(2)
O1 C1 Ir 135.2(2)
C2 C1 Ir 67.17(15)
C6 C1 Ir 61.91(14)
C3 C2 C1 121.1(3)
C3 C2 Ir 69.19(16)
C1 C2 Ir 78.59(16)
C3 C2 H2 118.9(18)
C1 C2 H2 119.7(18)
Ir C2 H2 129.9(18)
C4 C3 C2 122.3(3)
C4 C3 Ir 73.30(17)
C2 C3 Ir 75.11(16)
C4 C3 H3 119.5(18)
C2 C3 H3 118.0(18)
Ir C3 H3 128.4(18)
C5 C4 C3 117.8(3)
C5 C4 Ir 69.38(16)
C3 C4 Ir 70.73(16)
C5 C4 H4 123(2)
C3 C4 H4 119(2)
Ir C4 H4 128(2)
C4 C5 C6 119.8(3)
C4 C5 Ir 74.74(17)
C6 C5 Ir 70.86(15)
C4 C5 H5 122(2)
C6 C5 H5 118(2)
Ir C5 H5 121(2)
C5 C6 C1 123.0(3)
C5 C6 Ir 72.02(16)
C1 C6 Ir 82.76(16)
C5 C6 H6 119(2)
C1 C6 H6 118(2)
Ir C6 H6 122(2)
C11 C10 Ir 70.20(16)
C11 C10 H10A 119(2)
Ir C10 H10A 114(2)
C11 C10 H10B 120.3(19)
Ir C10 H10B 109.2(18)
H10A C10 H10B 115(3)
C10 C11 Ir 70.19(16)
C10 C11 H11A 120.5(19)
Ir C11 H11A 115.2(19)
C10 C11 H11B 123(2)
Ir C11 H11B 113(2)
H11A C11 H11B 109(3)
C13 C12 P 130.5(2)
C13 C12 H12 116(2)
P C12 H12 114(2)
C12 C13 H13A 122(2)
C12 C13 H13B 123(2)
H13A C13 H13B 115(3)
C16 C14 C15 108.2(2)
C16 C14 C17 107.1(2)
C15 C14 C17 108.8(2)
C16 C14 P 112.24(18)
C15 C14 P 113.48(19)
C17 C14 P 106.73(18)
C14 C15 H15C 113(2)
C14 C15 H15B 112(2)
H15C C15 H15B 110(3)
C14 C15 H15A 112(2)
H15C C15 H15A 107(3)
H15B C15 H15A 102(3)
C14 C16 H16B 112(2)
C14 C16 H16A 113(2)
H16B C16 H16A 101(3)
C14 C16 H16C 108.7(19)
H16B C16 H16C 111(3)
H16A C16 H16C 111(3)
C14 C17 H17B 111.3(19)
C14 C17 H17A 108(2)
H17B C17 H17A 108(3)
C14 C17 H17C 112(2)
H17B C17 H17C 106(3)
H17A C17 H17C 111(3)
C20 C18 C21 108.5(2)
C20 C18 C19 106.8(2)
C21 C18 C19 108.3(2)
C20 C18 P 111.57(18)
C21 C18 P 113.94(19)
C19 C18 P 107.38(18)
C18 C19 H19A 112(2)
C18 C19 H19C 105.4(19)
H19A C19 H19C 109(3)
C18 C19 H19B 110.2(18)
H19A C19 H19B 111(3)
H19C C19 H19B 109(3)
C18 C20 H20A 115(2)
C18 C20 H20B 107.1(19)
H20A C20 H20B 102(3)
C18 C20 H20C 113(2)
H20A C20 H20C 108(3)
H20B C20 H20C 110(3)
C18 C21 H21A 105.8(19)
C18 C21 H21B 113(3)
H21A C21 H21B 108(3)
C18 C21 H21C 113(2)
H21A C21 H21C 109(3)
H21B C21 H21C 108(3)
O2 C31 C32 122.8(2)
O2 C31 C36 118.3(2)
C32 C31 C36 118.8(3)
C33 C32 C31 120.1(3)
C33 C32 H32 118(2)
C31 C32 H32 121(2)
C34 C33 C32 120.8(3)
C34 C33 H33 117.4(18)
C32 C33 H33 121.7(18)
C33 C34 C35 118.9(3)
C33 C34 H34 120.6(19)
C35 C34 H34 120.5(19)
C36 C35 C34 120.9(3)
C36 C35 H35 123(2)
C34 C35 H35 116(2)
C35 C36 C31 120.4(3)
C35 C36 H36 122(2)
C31 C36 H36 117(2)

loop_
_geom_bond_atom_site_label_1
_geom_bond_atom_site_label_2
_geom_bond_distance
Ir C10 2.103(3)
Ir C11 2.103(3)
Ir C6 2.216(3)
Ir C5 2.231(3)
Ir C3 2.266(3)
Ir P 2.2834(7)
Ir C4 2.299(3)
Ir C2 2.343(3)
Ir C1 2.492(3)
P C12 1.820(3)
P C14 1.894(3)
P C18 1.897(3)
O1 C1 1.267(3)
O2 C31 1.349(3)
O2 H31 0.70(4)
C1 C2 1.430(4)
C1 C6 1.452(4)
C2 C3 1.414(4)
C2 H2 0.93(3)
C3 C4 1.410(4)
C3 H3 0.95(3)
C4 C5 1.397(4)
C4 H4 0.87(3)
C5 C6 1.415(4)
C5 H5 0.84(3)
C6 H6 0.82(3)
C10 C11 1.425(4)
C10 H10A 0.94(4)
C10 H10B 0.92(3)
C11 H11A 0.95(3)
C11 H11B 0.86(4)
C12 C13 1.308(4)
C12 H12 0.93(3)
C13 H13A 0.92(3)
C13 H13B 0.89(4)
C14 C16 1.528(4)
C14 C15 1.531(4)
C14 C17 1.541(4)
C15 H15C 0.93(3)
C15 H15B 0.96(3)
C15 H15A 1.03(4)
C16 H16B 0.96(4)
C16 H16A 0.95(3)
C16 H16C 0.98(3)
C17 H17B 0.99(3)
C17 H17A 0.93(3)
C17 H17C 0.98(4)
C18 C20 1.530(4)
C18 C21 1.531(4)
C18 C19 1.538(4)
C19 H19A 0.94(4)
C19 H19C 0.94(3)
C19 H19B 0.95(3)
C20 H20A 0.91(3)
C20 H20B 0.99(4)
C20 H20C 0.98(4)
C21 H21A 1.00(3)
C21 H21B 0.90(4)
C21 H21C 0.97(4)
C31 C32 1.391(4)
C31 C36 1.400(4)
C32 C33 1.385(4)
C32 H32 0.83(3)
C33 C34 1.384(4)
C33 H33 0.87(3)
C34 C35 1.387(4)
C34 H34 0.92(3)
C35 C36 1.370(4)
C35 H35 0.93(4)
C36 H36 0.89(3)

loop_
_geom_torsion_atom_site_label_1
_geom_torsion_atom_site_label_2
_geom_torsion_atom_site_label_3
_geom_torsion_atom_site_label_4
_geom_torsion
C10 Ir P C12 -21.99(13)
C11 Ir P C12 17.56(13)
C5 Ir P C12 121.36(16)
C3 Ir P C12 -176.04(13)
C4 Ir P C12 148.27(13)
C2 Ir P C12 -140.94(13)
C1 Ir P C12 -117.59(15)
C10 Ir P C14 89.58(12)
C11 Ir P C14 129.14(12)
C5 Ir P C14 -127.07(16)
C3 Ir P C14 -64.47(12)
C4 Ir P C14 -100.16(12)
C2 Ir P C14 -29.37(12)
C1 Ir P C14 -6.02(15)
C10 Ir P C18 -141.21(12)
C11 Ir P C18 -101.65(12)
C5 Ir P C18 2.15(16)
C3 Ir P C18 64.75(12)
C4 Ir P C18 29.05(12)
C2 Ir P C18 99.85(12)
C1 Ir P C18 123.20(14)
C10 Ir C1 O1 -19.0(3)
C11 Ir C1 O1 -54.5(3)
C6 Ir C1 O1 -108.6(3)
C5 Ir C1 O1 -140.4(3)
C3 Ir C1 O1 146.2(3)
P Ir C1 O1 75.6(3)
C4 Ir C1 O1 -177.2(3)
C2 Ir C1 O1 115.8(3)
C10 Ir C1 C2 -134.87(17)
C11 Ir C1 C2 -170.31(16)
C6 Ir C1 C2 135.6(3)
C5 Ir C1 C2 103.79(19)
C3 Ir C1 C2 30.36(16)
P Ir C1 C2 -40.2(2)
C4 Ir C1 C2 66.95(17)
C10 Ir C1 C6 89.56(19)
C11 Ir C1 C6 54.1(2)
C5 Ir C1 C6 -31.78(18)
C3 Ir C1 C6 -105.2(2)
P Ir C1 C6 -175.78(14)
C4 Ir C1 C6 -68.62(19)
C2 Ir C1 C6 -135.6(3)
O1 C1 C2 C3 172.9(3)
C6 C1 C2 C3 -14.7(4)
Ir C1 C2 C3 -57.0(2)
O1 C1 C2 Ir -130.1(3)
C6 C1 C2 Ir 42.3(2)
C10 Ir C2 C3 -178.17(17)
C11 Ir C2 C3 146.0(2)
C6 Ir C2 C3 102.95(19)
C5 Ir C2 C3 65.54(17)
P Ir C2 C3 -75.37(17)
C4 Ir C2 C3 29.38(17)
C1 Ir C2 C3 129.8(2)
C10 Ir C2 C1 52.05(19)
C11 Ir C2 C1 16.3(3)
C6 Ir C2 C1 -26.83(16)
C5 Ir C2 C1 -64.24(17)
C3 Ir C2 C1 -129.8(2)
P Ir C2 C1 154.86(14)
C4 Ir C2 C1 -100.40(18)
C1 C2 C3 C4 2.9(4)
Ir C2 C3 C4 -58.6(2)
C1 C2 C3 Ir 61.6(2)
C10 Ir C3 C4 134.6(2)
C11 Ir C3 C4 21.0(4)
C6 Ir C3 C4 66.85(17)
C5 Ir C3 C4 29.16(17)
P Ir C3 C4 -113.45(16)
C2 Ir C3 C4 131.1(3)
C1 Ir C3 C4 101.96(18)
C10 Ir C3 C2 3.5(3)
C11 Ir C3 C2 -110.1(3)
C6 Ir C3 C2 -64.28(17)
C5 Ir C3 C2 -101.97(18)
P Ir C3 C2 115.42(15)
C4 Ir C3 C2 -131.1(3)
C1 Ir C3 C2 -29.17(15)
C2 C3 C4 C5 6.8(4)
Ir C3 C4 C5 -52.7(2)
C2 C3 C4 Ir 59.5(2)
C10 Ir C4 C5 4.7(4)
C11 Ir C4 C5 -40.3(2)
C6 Ir C4 C5 30.72(17)
C3 Ir C4 C5 131.3(3)
P Ir C4 C5 -151.50(15)
C2 Ir C4 C5 102.14(19)
C1 Ir C4 C5 67.11(17)
C10 Ir C4 C3 -126.6(3)
C11 Ir C4 C3 -171.64(17)
C6 Ir C4 C3 -100.58(19)
C5 Ir C4 C3 -131.3(3)
P Ir C4 C3 77.19(17)
C2 Ir C4 C3 -29.16(16)
C1 Ir C4 C3 -64.19(17)
C3 C4 C5 C6 -3.5(4)
Ir C4 C5 C6 -56.8(2)
C3 C4 C5 Ir 53.3(2)
C10 Ir C5 C4 -177.76(17)
C11 Ir C5 C4 148.08(18)
C6 Ir C5 C4 -129.8(3)
C3 Ir C5 C4 -29.23(17)
P Ir C5 C4 45.5(2)
C2 Ir C5 C4 -65.23(17)
C1 Ir C5 C4 -99.48(19)
C10 Ir C5 C6 -48.0(2)
C11 Ir C5 C6 -82.13(19)
C3 Ir C5 C6 100.56(19)
P Ir C5 C6 175.29(13)
C4 Ir C5 C6 129.8(3)
C2 Ir C5 C6 64.56(18)
C1 Ir C5 C6 30.31(17)
C4 C5 C6 C1 -9.7(4)
Ir C5 C6 C1 -68.4(2)
C4 C5 C6 Ir 58.7(2)
O1 C1 C6 C5 -169.1(3)
C2 C1 C6 C5 18.3(4)
Ir C1 C6 C5 63.0(2)
O1 C1 C6 Ir 127.9(3)
C2 C1 C6 Ir -44.7(2)
C10 Ir C6 C5 139.65(19)
C11 Ir C6 C5 100.07(19)
C3 Ir C6 C5 -66.27(18)
C4 Ir C6 C5 -29.75(17)
C2 Ir C6 C5 -102.14(19)
C1 Ir C6 C5 -128.2(3)
C10 Ir C6 C1 -92.16(18)
C11 Ir C6 C1 -131.74(18)
C5 Ir C6 C1 128.2(3)
C3 Ir C6 C1 61.92(18)
C4 Ir C6 C1 98.44(19)
C2 Ir C6 C1 26.05(16)
C6 Ir C10 C11 -87.75(18)
C5 Ir C10 C11 -61.1(2)
C3 Ir C10 C11 -151.8(2)
P Ir C10 C11 93.85(17)
C4 Ir C10 C11 -64.2(3)
C2 Ir C10 C11 -149.49(17)
C1 Ir C10 C11 -123.11(18)
C6 Ir C11 C10 93.19(18)
C5 Ir C11 C10 129.90(18)
C3 Ir C11 C10 137.3(3)
P Ir C11 C10 -87.24(17)
C4 Ir C11 C10 152.34(17)
C2 Ir C11 C10 55.4(3)
C1 Ir C11 C10 65.25(19)
C14 P C12 C13 158.6(3)
C18 P C12 C13 44.1(3)
Ir P C12 C13 -80.9(3)
C12 P C14 C16 -174.6(2)
C18 P C14 C16 -65.8(2)
Ir P C14 C16 65.0(2)
C12 P C14 C15 -51.5(2)
C18 P C14 C15 57.3(2)
Ir P C14 C15 -171.90(18)
C12 P C14 C17 68.3(2)
C18 P C14 C17 177.13(18)
Ir P C14 C17 -52.1(2)
C12 P C18 C20 163.48(19)
C14 P C18 C20 58.3(2)
Ir P C18 C20 -72.1(2)
C12 P C18 C21 40.2(2)
C14 P C18 C21 -65.0(2)
Ir P C18 C21 164.61(18)
C12 P C18 C19 -79.8(2)
C14 P C18 C19 175.03(18)
Ir P C18 C19 44.6(2)
O2 C31 C32 C33 179.0(3)
C36 C31 C32 C33 -0.8(4)
C31 C32 C33 C34 0.8(4)
C32 C33 C34 C35 0.2(5)
C33 C34 C35 C36 -1.2(5)
C34 C35 C36 C31 1.1(4)
O2 C31 C36 C35 -180.0(3)
C32 C31 C36 C35 -0.1(4)
